data_2019929
loop_
_publ_author_name
'Kruszynski, Rafal'
'Czestkowski, Wojciech'

_publ_section_title
;
 The first structurally analysed nucleic acid building block containing
 the Reese protecting group:
 2'-<i>O</i>-[1-(2-fluorophenyl)-4-methoxypiperidin-4-yl]-\b-<small>D</small>-(1'<i>R</i>,2'<i>R</i>,3'<i>R</i>,4'<i>R</i>)-uridine
;
_journal_coeditor_code FP3005
_journal_issue 5
_journal_name_full 'Acta Crystallographica Section C'
_journal_page_first 402
_journal_page_last 406
_journal_paper_doi 10.1107/S2053229615006646
_journal_volume 71
_journal_year 2015
_chemical_formula_iupac 'C21 H26 F N3 O7'
_chemical_formula_moiety 'C21 H26 F N3 O7'
_chemical_formula_sum 'C21 H26 F N3 O7'
_chemical_formula_weight 451.45
_chemical_name_systematic
2'-<i>O</i>-[1-(2-Fluorophenyl)-4-methoxypiperidin-4-yl]--\b-<i>D</i>-(1'<i>R</i>,2'<i>R</i>,3'<i>R</i>,4'<i>R</i>)-uridine
_space_group_crystal_system monoclinic
_space_group_IT_number 4
_space_group_name_Hall 'P 2yb'
_space_group_name_H-M_alt 'P 1 21 1'
_symmetry_space_group_name_Hall 'P 2yb'
_symmetry_space_group_name_H-M 'P 1 21 1'
_atom_sites_solution_hydrogens geom
_atom_sites_solution_primary direct
_atom_sites_solution_secondary difmap
_cell_angle_alpha 90
_cell_angle_beta 103.807(4)
_cell_angle_gamma 90
_cell_formula_units_Z 2
_cell_length_a 10.5197(5)
_cell_length_b 6.7783(4)
_cell_length_c 15.0390(7)
_cell_measurement_reflns_used 2730
_cell_measurement_temperature 290.0(10)
_cell_measurement_theta_max 20
_cell_measurement_theta_min 4
_cell_volume 1041.38(9)
_computing_cell_refinement
;
CrysAlis RED (UNIL IC & Kuma, 2000)
;
_computing_data_collection
;
CrysAlis CCD (UNIL IC & Kuma, 2000)
;
_computing_data_reduction
;
CrysAlis RED (UNIL IC & Kuma, 2000)
;
_computing_molecular_graphics
;
XP in SHELXTL/PC (Bruker, 2003)
ORTEP-3 for Windows (Farrugia, 2012)
;
_computing_publication_material
;
SHELXL2014 (Sheldrick, 2015) and PLATON (Spek, 2009)
;
_computing_structure_refinement
;
SHELXL2014 (Sheldrick, 2015)
;
_computing_structure_solution
;
SHELXS97 (Sheldrick, 2008)
;
_diffrn_ambient_temperature 290.0(10)
_diffrn_detector_area_resol_mean 12.8
_diffrn_measured_fraction_theta_full 0.980
_diffrn_measured_fraction_theta_max 0.997
_diffrn_measurement_device_type 'Kuma KM-4-CCD'
_diffrn_measurement_method \w
_diffrn_radiation_monochromator graphite
_diffrn_radiation_source 'fine-focus sealed tube'
_diffrn_radiation_type MoK\a
_diffrn_radiation_wavelength 0.71073
_diffrn_reflns_av_R_equivalents 0.0340
_diffrn_reflns_limit_h_max 12
_diffrn_reflns_limit_h_min -12
_diffrn_reflns_limit_k_max 6
_diffrn_reflns_limit_k_min -8
_diffrn_reflns_limit_l_max 17
_diffrn_reflns_limit_l_min -17
_diffrn_reflns_number 11720
_diffrn_reflns_theta_full 25.242
_diffrn_reflns_theta_max 25.102
_diffrn_reflns_theta_min 3.607
_diffrn_standards_decay_% 0.00
_diffrn_standards_interval_time 11.33
_diffrn_standards_number 11
_exptl_absorpt_coefficient_mu 0.114
_exptl_absorpt_correction_T_max 0.965
_exptl_absorpt_correction_T_min 0.948
_exptl_absorpt_correction_type numerical
_exptl_absorpt_process_details
;
(X-RED; Stoe & Cie, 1999)
;
_exptl_crystal_colour colourless
_exptl_crystal_density_diffrn 1.440
_exptl_crystal_density_meas 1.44
_exptl_crystal_density_method 'Berman density torsion balance'
_exptl_crystal_description prism
_exptl_crystal_F_000 476
_exptl_crystal_size_max 0.453
_exptl_crystal_size_mid 0.361
_exptl_crystal_size_min 0.347
_refine_diff_density_max 0.135
_refine_diff_density_min -0.137
_refine_ls_abs_structure_details
;
Flack x determined using 1279 quotients [(I+)-(I-)]/[(I+)+(I-)]
(Parsons <i>et al.</i>,  2013).
;
_refine_ls_abs_structure_Flack -0.3(3)
_refine_ls_extinction_coef 0.015(2)
_refine_ls_extinction_expression Fc^*^=kFc[1+0.001xFc^2^\l^3^/sin(2\q)]^-1/4^
_refine_ls_extinction_method
;
SHELXL2014 (Sheldrick, 2015)
;
_refine_ls_goodness_of_fit_ref 1.084
_refine_ls_hydrogen_treatment constr
_refine_ls_matrix_type full
_refine_ls_number_parameters 293
_refine_ls_number_reflns 3334
_refine_ls_number_restraints 1
_refine_ls_restrained_S_all 1.084
_refine_ls_R_factor_all 0.0284
_refine_ls_R_factor_gt 0.0281
_refine_ls_shift/su_max 0.001
_refine_ls_shift/su_mean 0.000
_refine_ls_structure_factor_coef Fsqd
_refine_ls_weighting_details 'w=1/[\s^2^(Fo^2^)+(0.0332P)^2^+0.1961P] where P=(Fo^2^+2Fc^2^)/3'
_refine_ls_weighting_scheme calc
_refine_ls_wR_factor_gt 0.0706
_refine_ls_wR_factor_ref 0.0708
_reflns_number_gt 3300
_reflns_number_total 3334
_reflns_threshold_expression I>2\s(I)
_cod_data_source_file fp3005sup1.cif
_cod_data_source_block I
_cod_database_code 2019929
_shelx_space_group_comment
;
The symmetry employed for this shelxl refinement is uniquely defined
by the following loop, which should always be used as a source of
symmetry information in preference to the above space-group names.
They are only intended as comments.
;
_shelx_estimated_absorpt_t_min 0.950
_shelx_estimated_absorpt_t_max 0.961
_shelxl_version_number 2014/6

loop_
_space_group_symop_operation_xyz
'x, y, z'
'-x, y+1/2, -z'

loop_
_atom_site_type_symbol
_atom_site_label
_atom_site_fract_x
_atom_site_fract_y
_atom_site_fract_z
_atom_site_U_iso_or_equiv
_atom_site_adp_type
_atom_site_calc_flag
_atom_site_occupancy
O O1 0.71232(13) 0.0943(2) 0.94784(10) 0.0315(3) Uani d 1
C C1 0.74581(18) 0.2458(3) 0.89190(13) 0.0254(4) Uani d 1
H H1A 0.7340 0.3752 0.9179 0.031 Uiso calc 1
C C2 0.64835(18) 0.2215(3) 0.79982(13) 0.0242(4) Uani d 1
H H2A 0.6721 0.1074 0.7671 0.029 Uiso calc 1
C C3 0.52308(19) 0.1784(3) 0.83084(14) 0.0280(4) Uani d 1
H H3A 0.4578 0.1115 0.7829 0.034 Uiso calc 1
C C4 0.57391(19) 0.0432(3) 0.91355(14) 0.0276(4) Uani d 1
H H4A 0.5273 0.0749 0.9609 0.033 Uiso calc 1
C C5 0.5601(2) -0.1740(4) 0.89337(15) 0.0371(5) Uani d 1
H H5A 0.6112 -0.2481 0.9448 0.044 Uiso calc 1
H H5B 0.4691 -0.2127 0.8843 0.044 Uiso calc 1
O O2 0.64756(13) 0.3954(2) 0.74734(9) 0.0269(3) Uani d 1
O O3 0.47449(15) 0.3593(2) 0.85679(12) 0.0393(4) Uani d 1
H H3O 0.4069 0.3388 0.8735 0.059 Uiso calc 1
O O4 0.6043(2) -0.2166(3) 0.81369(13) 0.0564(5) Uani d 1
H H4O 0.5990 -0.3357 0.8038 0.085 Uiso calc 1
N N1 0.88232(15) 0.2199(3) 0.88946(11) 0.0267(4) Uani d 1
C C6 0.96560(19) 0.3804(3) 0.91144(13) 0.0281(4) Uani d 1
N N2 1.09408(17) 0.3399(3) 0.91195(12) 0.0334(4) Uani d 1
H H2N 1.1492 0.4341 0.9293 0.050 Uiso calc 1
C C7 1.1442(2) 0.1657(4) 0.88777(16) 0.0385(6) Uani d 1
C C8 1.0500(2) 0.0103(4) 0.86153(17) 0.0388(6) Uani d 1
H H8A 1.0752 -0.1108 0.8422 0.047 Uiso calc 1
C C9 0.9254(2) 0.0414(3) 0.86509(15) 0.0314(5) Uani d 1
H H9A 0.8659 -0.0620 0.8505 0.038 Uiso calc 1
O O5 0.93010(16) 0.5440(3) 0.92739(13) 0.0421(4) Uani d 1
O O6 1.26199(16) 0.1530(4) 0.89020(14) 0.0577(6) Uani d 1
C C10 0.6329(2) 0.3732(4) 0.64967(14) 0.0323(5) Uani d 1
C C11 0.6332(2) 0.5837(4) 0.61425(15) 0.0358(5) Uani d 1
H H11A 0.6093 0.5827 0.5478 0.043 Uiso calc 1
H H11B 0.5684 0.6610 0.6353 0.043 Uiso calc 1
C C12 0.7669(2) 0.6785(4) 0.64731(16) 0.0360(5) Uani d 1
H H12A 0.7651 0.8100 0.6215 0.043 Uiso calc 1
H H12B 0.7869 0.6911 0.7134 0.043 Uiso calc 1
N N3 0.87058(19) 0.5620(3) 0.62092(12) 0.0344(4) Uani d 1
C C13 0.8754(2) 0.3623(4) 0.65829(17) 0.0385(5) Uani d 1
H H13A 0.8983 0.3684 0.7246 0.046 Uiso calc 1
H H13B 0.9426 0.2871 0.6391 0.046 Uiso calc 1
C C14 0.7447(2) 0.2595(4) 0.62597(16) 0.0399(6) Uani d 1
H H14A 0.7499 0.1297 0.6537 0.048 Uiso calc 1
H H14B 0.7265 0.2421 0.5601 0.048 Uiso calc 1
C C15 0.9934(2) 0.6599(4) 0.63805(15) 0.0356(5) Uani d 1
C C16 1.0078(2) 0.8297(4) 0.58904(15) 0.0410(6) Uani d 1
C C17 1.1237(3) 0.9295(5) 0.59936(19) 0.0516(7) Uani d 1
H H17A 1.1284 1.0428 0.5654 0.062 Uiso calc 1
C C18 1.2332(3) 0.8592(5) 0.6610(2) 0.0585(8) Uani d 1
H H18A 1.3128 0.9248 0.6689 0.070 Uiso calc 1
C C19 1.2242(3) 0.6923(5) 0.71063(18) 0.0542(7) Uani d 1
H H19A 1.2978 0.6453 0.7525 0.065 Uiso calc 1
C C20 1.1063(2) 0.5931(5) 0.69892(17) 0.0452(6) Uani d 1
H H20A 1.1025 0.4791 0.7326 0.054 Uiso calc 1
F F1 0.90177(15) 0.8989(3) 0.52599(11) 0.0564(4) Uani d 1
O O7 0.51962(16) 0.2638(3) 0.61102(11) 0.0426(4) Uani d 1
C C21 0.3978(3) 0.3601(5) 0.6091(2) 0.0562(7) Uani d 1
H H21A 0.3868 0.4696 0.5674 0.084 Uiso calc 1
H H21B 0.3977 0.4068 0.6693 0.084 Uiso calc 1
H H21C 0.3272 0.2684 0.5891 0.084 Uiso calc 1

loop_
_atom_site_aniso_label
_atom_site_aniso_U_11
_atom_site_aniso_U_22
_atom_site_aniso_U_33
_atom_site_aniso_U_12
_atom_site_aniso_U_13
_atom_site_aniso_U_23
O1 0.0252(7) 0.0359(9) 0.0324(7) -0.0034(6) 0.0049(6) 0.0086(7)
C1 0.0230(9) 0.0249(11) 0.0288(9) -0.0003(8) 0.0069(7) -0.0006(8)
C2 0.0249(9) 0.0196(11) 0.0277(9) -0.0015(8) 0.0053(7) 0.0001(8)
C3 0.0223(9) 0.0252(11) 0.0360(10) 0.0001(8) 0.0060(8) 0.0001(9)
C4 0.0225(9) 0.0295(12) 0.0314(10) -0.0021(8) 0.0080(8) 0.0002(9)
C5 0.0440(13) 0.0283(13) 0.0390(11) -0.0059(10) 0.0102(9) 0.0045(10)
O2 0.0337(7) 0.0202(8) 0.0273(7) -0.0011(6) 0.0082(5) 0.0007(6)
O3 0.0337(8) 0.0283(10) 0.0603(10) 0.0045(7) 0.0199(7) 0.0002(8)
O4 0.1009(16) 0.0241(10) 0.0526(10) 0.0033(10) 0.0349(10) -0.0026(8)
N1 0.0206(8) 0.0264(11) 0.0323(9) -0.0023(7) 0.0047(6) -0.0018(7)
C6 0.0261(9) 0.0286(13) 0.0285(10) -0.0037(9) 0.0044(7) -0.0011(9)
N2 0.0237(8) 0.0351(11) 0.0406(9) -0.0080(8) 0.0059(7) -0.0028(8)
C7 0.0279(11) 0.0478(16) 0.0411(12) -0.0017(10) 0.0110(9) -0.0038(11)
C8 0.0291(11) 0.0386(15) 0.0492(13) 0.0024(10) 0.0100(9) -0.0107(11)
C9 0.0279(10) 0.0264(13) 0.0395(11) -0.0035(9) 0.0073(8) -0.0056(9)
O5 0.0378(9) 0.0281(10) 0.0585(10) -0.0049(7) 0.0078(7) -0.0095(8)
O6 0.0264(8) 0.0706(15) 0.0802(13) -0.0037(9) 0.0206(8) -0.0168(11)
C10 0.0405(11) 0.0297(13) 0.0262(10) -0.0058(10) 0.0070(8) -0.0017(9)
C11 0.0440(13) 0.0311(13) 0.0326(10) 0.0012(10) 0.0096(9) 0.0060(10)
C12 0.0477(13) 0.0221(12) 0.0422(12) 0.0014(10) 0.0186(10) 0.0000(10)
N3 0.0452(11) 0.0244(11) 0.0376(9) -0.0016(8) 0.0180(8) 0.0008(8)
C13 0.0507(13) 0.0241(13) 0.0483(13) 0.0040(11) 0.0266(10) 0.0036(10)
C14 0.0590(15) 0.0238(12) 0.0436(12) -0.0034(11) 0.0258(11) -0.0038(10)
C15 0.0447(12) 0.0332(14) 0.0322(11) -0.0020(10) 0.0157(9) -0.0024(10)
C16 0.0463(13) 0.0411(15) 0.0352(11) -0.0062(11) 0.0087(10) 0.0023(10)
C17 0.0582(16) 0.0457(18) 0.0526(15) -0.0174(13) 0.0164(12) 0.0036(13)
C18 0.0488(15) 0.064(2) 0.0599(17) -0.0194(15) 0.0082(12) -0.0088(16)
C19 0.0450(14) 0.067(2) 0.0473(14) 0.0016(14) 0.0037(11) -0.0030(14)
C20 0.0505(14) 0.0440(16) 0.0421(13) 0.0041(12) 0.0129(10) 0.0047(12)
F1 0.0526(9) 0.0545(11) 0.0576(9) -0.0101(7) 0.0039(7) 0.0245(8)
O7 0.0451(9) 0.0391(10) 0.0390(8) -0.0114(8) 0.0010(7) -0.0052(7)
C21 0.0415(13) 0.059(2) 0.0600(16) -0.0081(14) -0.0042(11) 0.0051(15)

loop_
_atom_type_symbol
_atom_type_description
_atom_type_scat_dispersion_real
_atom_type_scat_dispersion_imag
_atom_type_scat_source
C C 0.0033 0.0016 'International Tables Vol C Tables 4.2.6.8 and 6.1.1.4'
H H 0.0000 0.0000 'International Tables Vol C Tables 4.2.6.8 and 6.1.1.4'
N N 0.0061 0.0033 'International Tables Vol C Tables 4.2.6.8 and 6.1.1.4'
O O 0.0106 0.0060 'International Tables Vol C Tables 4.2.6.8 and 6.1.1.4'
F F 0.0171 0.0103 'International Tables Vol C Tables 4.2.6.8 and 6.1.1.4'

loop_
_geom_angle_atom_site_label_1
_geom_angle_atom_site_label_2
_geom_angle_atom_site_label_3
_geom_angle
_geom_angle_publ_flag
C1 O1 C4 109.12(14) no
O1 C1 N1 108.21(16) no
O1 C1 C2 104.55(16) no
N1 C1 C2 114.71(16) no
O1 C1 H1A 109.7 no
N1 C1 H1A 109.7 no
C2 C1 H1A 109.7 no
O2 C2 C1 109.23(16) no
O2 C2 C3 115.98(16) no
C1 C2 C3 100.70(15) no
O2 C2 H2A 110.2 no
C1 C2 H2A 110.2 no
C3 C2 H2A 110.2 no
O3 C3 C2 108.22(17) no
O3 C3 C4 111.84(17) no
C2 C3 C4 101.68(15) no
O3 C3 H3A 111.6 no
C2 C3 H3A 111.6 no
C4 C3 H3A 111.6 no
O1 C4 C5 110.03(18) no
O1 C4 C3 105.60(16) no
C5 C4 C3 115.02(18) no
O1 C4 H4A 108.7 no
C5 C4 H4A 108.7 no
C3 C4 H4A 108.7 no
O4 C5 C4 109.62(19) no
O4 C5 H5A 109.7 no
C4 C5 H5A 109.7 no
O4 C5 H5B 109.7 no
C4 C5 H5B 109.7 no
H5A C5 H5B 108.2 no
C2 O2 C10 117.63(15) no
C3 O3 H3O 109.5 no
C5 O4 H4O 109.5 no
C9 N1 C6 121.70(17) no
C9 N1 C1 120.24(17) no
C6 N1 C1 118.05(18) no
O5 C6 N2 122.0(2) no
O5 C6 N1 123.92(18) no
N2 C6 N1 114.10(19) no
C6 N2 C7 127.33(19) no
C6 N2 H2N 116.3 no
C7 N2 H2N 116.3 no
O6 C7 N2 119.8(2) no
O6 C7 C8 125.4(3) no
N2 C7 C8 114.78(19) no
C9 C8 C7 119.4(2) no
C9 C8 H8A 120.3 no
C7 C8 H8A 120.3 no
C8 C9 N1 122.5(2) no
C8 C9 H9A 118.8 no
N1 C9 H9A 118.8 no
O7 C10 O2 110.41(16) no
O7 C10 C14 105.2(2) no
O2 C10 C14 112.94(17) no
O7 C10 C11 114.94(18) no
O2 C10 C11 104.43(17) no
C14 C10 C11 109.09(19) no
C12 C11 C10 111.16(19) no
C12 C11 H11A 109.4 no
C10 C11 H11A 109.4 no
C12 C11 H11B 109.4 no
C10 C11 H11B 109.4 no
H11A C11 H11B 108.0 no
N3 C12 C11 111.8(2) no
N3 C12 H12A 109.3 no
C11 C12 H12A 109.3 no
N3 C12 H12B 109.3 no
C11 C12 H12B 109.3 no
H12A C12 H12B 107.9 no
C15 N3 C13 114.6(2) no
C15 N3 C12 113.55(19) no
C13 N3 C12 110.65(17) no
N3 C13 C14 110.9(2) no
N3 C13 H13A 109.5 no
C14 C13 H13A 109.5 no
N3 C13 H13B 109.5 no
C14 C13 H13B 109.5 no
H13A C13 H13B 108.0 no
C13 C14 C10 112.7(2) no
C13 C14 H14A 109.0 no
C10 C14 H14A 109.0 no
C13 C14 H14B 109.0 no
C10 C14 H14B 109.0 no
H14A C14 H14B 107.8 no
C20 C15 C16 115.6(2) no
C20 C15 N3 124.4(2) no
C16 C15 N3 119.9(2) no
F1 C16 C17 117.8(2) no
F1 C16 C15 118.5(2) no
C17 C16 C15 123.6(2) no
C16 C17 C18 118.9(3) no
C16 C17 H17A 120.6 no
C18 C17 H17A 120.6 no
C19 C18 C17 119.7(3) no
C19 C18 H18A 120.2 no
C17 C18 H18A 120.2 no
C18 C19 C20 120.5(3) no
C18 C19 H19A 119.7 no
C20 C19 H19A 119.7 no
C19 C20 C15 121.6(3) no
C19 C20 H20A 119.2 no
C15 C20 H20A 119.2 no
C10 O7 C21 115.7(2) no
O7 C21 H21A 109.5 no
O7 C21 H21B 109.5 no
H21A C21 H21B 109.5 no
O7 C21 H21C 109.5 no
H21A C21 H21C 109.5 no
H21B C21 H21C 109.5 no

loop_
_geom_bond_atom_site_label_1
_geom_bond_atom_site_label_2
_geom_bond_distance
_geom_bond_publ_flag
O1 C1 1.424(3) no
O1 C4 1.465(2) no
C1 N1 1.456(2) no
C1 C2 1.523(3) no
C1 H1A 0.9800 no
C2 O2 1.417(2) no
C2 C3 1.527(3) no
C2 H2A 0.9800 no
C3 O3 1.419(3) no
C3 C4 1.535(3) no
C3 H3A 0.9800 no
C4 C5 1.503(3) no
C4 H4A 0.9800 no
C5 O4 1.415(3) no
C5 H5A 0.9700 no
C5 H5B 0.9700 no
O2 C10 1.448(2) no
O3 H3O 0.8200 no
O4 H4O 0.8200 no
N1 C9 1.372(3) no
N1 C6 1.387(3) no
C6 O5 1.212(3) no
C6 N2 1.377(3) no
N2 C7 1.377(3) no
N2 H2N 0.8600 no
C7 O6 1.234(3) no
C7 C8 1.435(3) no
C8 C9 1.342(3) no
C8 H8A 0.9300 no
C9 H9A 0.9300 no
C10 O7 1.406(3) no
C10 C14 1.519(3) no
C10 C11 1.523(3) no
C11 C12 1.519(3) no
C11 H11A 0.9700 no
C11 H11B 0.9700 no
C12 N3 1.476(3) no
C12 H12A 0.9700 no
C12 H12B 0.9700 no
N3 C15 1.420(3) no
N3 C13 1.462(3) no
C13 C14 1.514(3) no
C13 H13A 0.9700 no
C13 H13B 0.9700 no
C14 H14A 0.9700 no
C14 H14B 0.9700 no
C15 C20 1.391(3) no
C15 C16 1.394(4) no
C16 F1 1.363(3) no
C16 C17 1.371(4) no
C17 C18 1.380(4) no
C17 H17A 0.9300 no
C18 C19 1.371(5) no
C18 H18A 0.9300 no
C19 C20 1.385(4) no
C19 H19A 0.9300 no
C20 H20A 0.9300 no
O7 C21 1.432(3) no
C21 H21A 0.9600 no
C21 H21B 0.9600 no
C21 H21C 0.9600 no

loop_
_geom_hbond_atom_site_label_D
_geom_hbond_atom_site_label_H
_geom_hbond_atom_site_label_A
_geom_hbond_site_symmetry_A
_geom_hbond_distance_DH
_geom_hbond_distance_HA
_geom_hbond_distance_DA
_geom_hbond_angle_DHA
_geom_hbond_publ_flag
N2 H2N O1 2_757 0.86 2.33 3.085(2) 146.7 y
O3 H3O O6 1_455 0.82 2.04 2.782(2) 150.5 y
O4 H4O O2 1_545 0.82 2.12 2.888(2) 154.8 y
C1 H1A O5 . 0.98 2.33 2.763(3) 105.6 y
C2 H2A O4 . 0.98 2.46 3.020(3) 115.8 y
C12 H12A F1 . 0.97 2.34 2.968(3) 121.7 y

loop_
_geom_torsion_atom_site_label_1
_geom_torsion_atom_site_label_2
_geom_torsion_atom_site_label_3
_geom_torsion_atom_site_label_4
_geom_torsion
_geom_torsion_publ_flag
O1 C1 N1 C6 -127.43(18) no
C4 O1 C1 N1 -148.28(16) no
O1 C4 C5 O4 -72.4(2) no

_cod_database_fobs_code 2019929
